data_1541706
loop_
_publ_author_name
'Bakhareva, E.D.'
'Varfolomeev, M.B.'
'Ilyukhin, V.V.'

_publ_section_title
;
 Building and Certain Characteristics of Heavy Rare Earth Perrhenates Ln
 (Re O4)3 (H2 O)4 (Ln = Ho-Lu, Y)
;
_journal_name_full
;
Koordinatsionnaya Khimiya (= Coordination Chemistry (USSR))
;
_journal_page_first 1135
_journal_page_last 1141
_journal_volume 2
_journal_year 1976
_chemical_formula_sum 'H8 O16 Re3 Yb'
_chemical_name_systematic 'Yb (Re O4)3 (H2 O)4'
_space_group_IT_number 2
_symmetry_space_group_name_Hall '-P 1'
_symmetry_space_group_name_H-M 'P -1'
_cell_angle_alpha 74.47
_cell_angle_beta 96.54
_cell_angle_gamma 102.32
_cell_formula_units_Z 2
_cell_length_a 7.169
_cell_length_b 8.696
_cell_length_c 11.884
_cell_volume 696.111
_citation_journal_id_ASTM KOKHDC
_cod_data_source_file Bakhareva_KOKHDC_1976_581.cif
_cod_data_source_block H8O16Re3Yb1
_cod_original_cell_volume 696.1113
_cod_original_formula_sum 'H8 O16 Re3 Yb1'
_cod_database_code 1541706

loop_
_symmetry_equiv_pos_as_xyz
x,y,z
-x,-y,-z

loop_
_atom_site_label
_atom_site_type_symbol
_atom_site_fract_x
_atom_site_fract_y
_atom_site_fract_z
_atom_site_occupancy
_atom_site_U_iso_or_equiv
O4 O-2 0.93 0.537 0.827 1 0.0
Re3 Re+7 0.309 0.2123 0.0925 1 0.0
O10 O-2 0.533 0.237 0.162 1 0.0
O11 O-2 0.281 0.392 0.997 1 0.0
O2 O-2 0.92 0.222 0.822 1 0.0
Re2 Re+7 0.2228 0.3527 0.4616 1 0.0
O15 O-2 0.245 0.031 0.794 1 0.0
O13 O-2 0.674 0.06 0.389 1 0.0
O5 O-2 0.209 0.286 0.608 1 0.0
Yb1 Yb+3 0.8497 0.227 0.2291 1 0.0
Re1 Re+7 0.8211 0.3333 0.8732 1 0.0
O6 O-2 0.185 0.543 0.411 1 0.0
O12 O-2 0.291 0.072 0.024 1 0.0
O9 O-2 0.136 0.149 0.196 1 0.0
O3 O-2 0.585 0.313 0.835 1 0.0
O1 O-2 0.843 0.268 0.028 1 0.0
O8 O-2 0.054 0.224 0.397 1 0.0
O7 O-2 0.442 0.343 0.424 1 0.0
O16 O-2 0.705 0.104 0.615 1 0.0
O14 O-2 0.762 0.425 0.297 1 0.0
